data_1513014
loop_
_publ_author_name
'Soumik Mandal'
'Dipravath K. Seth'
'Parna Gupta'

_publ_section_title
;
 A closer look at the formation of bicyclometalated and cyclometalated
 ruthenium carbonyl complexes
;
_journal_name_full
;
Inorganica Chimica Acta
;
_journal_page_first 10
_journal_page_last 20
_journal_paper_doi 10.1016/j.ica.2012.11.011
_journal_volume 397
_journal_year 2013
_chemical_formula_moiety 'C52 H41 N O4 P2 Ru, C2 H6 O'
_chemical_formula_sum 'C54 H47 N O5 P2 Ru'
_chemical_formula_weight 952.94
_space_group_IT_number 2
_symmetry_cell_setting triclinic
_symmetry_space_group_name_Hall '-P 1'
_symmetry_space_group_name_H-M 'P -1'
_atom_sites_solution_hydrogens geom
_atom_sites_solution_primary direct
_atom_sites_solution_secondary difmap
_cell_angle_alpha 71.556(2)
_cell_angle_beta 72.860(2)
_cell_angle_gamma 63.978(2)
_cell_formula_units_Z 2
_cell_length_a 11.9458(5)
_cell_length_b 12.9001(6)
_cell_length_c 17.0701(8)
_cell_measurement_reflns_used 9908
_cell_measurement_temperature 100
_cell_measurement_theta_max 28.26
_cell_measurement_theta_min 2.50
_cell_volume 2204.62(18)
_computing_cell_refinement 'Bruker SAINT'
_computing_data_collection 'Bruker APEX2'
_computing_data_reduction 'Bruker SAINT'
_computing_molecular_graphics 'Bruker SHELXTL'
_computing_publication_material 'Bruker SHELXTL'
_computing_structure_refinement 'SHELXL-97 (Sheldrick, 2008)'
_computing_structure_solution 'SHELXS-97 (Sheldrick, 2008)'
_diffrn_ambient_temperature 100
_diffrn_measured_fraction_theta_full 0.998
_diffrn_measured_fraction_theta_max 0.998
_diffrn_measurement_device_type 'Bruker APEX-II CCD'
_diffrn_measurement_method '\f and \w scans'
_diffrn_radiation_monochromator graphite
_diffrn_radiation_source 'fine-focus sealed tube'
_diffrn_radiation_type MoK\a
_diffrn_radiation_wavelength 0.71073
_diffrn_reflns_av_R_equivalents 0.0614
_diffrn_reflns_av_sigmaI/netI 0.0551
_diffrn_reflns_limit_h_max 15
_diffrn_reflns_limit_h_min -15
_diffrn_reflns_limit_k_max 16
_diffrn_reflns_limit_k_min -16
_diffrn_reflns_limit_l_max 21
_diffrn_reflns_limit_l_min -21
_diffrn_reflns_number 34234
_diffrn_reflns_theta_full 27.00
_diffrn_reflns_theta_max 27.00
_diffrn_reflns_theta_min 1.28
_exptl_absorpt_coefficient_mu 0.480
_exptl_absorpt_correction_T_max 0.954
_exptl_absorpt_correction_T_min 0.934
_exptl_absorpt_correction_type multi-scan
_exptl_absorpt_process_details '(SADABS; BRUKER, 2008)'
_exptl_crystal_colour blue
_exptl_crystal_density_diffrn 1.435
_exptl_crystal_density_method 'not measured'
_exptl_crystal_description needle
_exptl_crystal_F_000 984
_exptl_crystal_size_max 0.21
_exptl_crystal_size_mid 0.12
_exptl_crystal_size_min 0.10
_refine_diff_density_max 2.538
_refine_diff_density_min -1.547
_refine_diff_density_rms 0.122
_refine_ls_extinction_method none
_refine_ls_goodness_of_fit_ref 1.079
_refine_ls_hydrogen_treatment constr
_refine_ls_matrix_type full
_refine_ls_number_parameters 571
_refine_ls_number_reflns 9362
_refine_ls_number_restraints 0
_refine_ls_restrained_S_all 1.079
_refine_ls_R_factor_all 0.0650
_refine_ls_R_factor_gt 0.0488
_refine_ls_shift/su_max 0.001
_refine_ls_shift/su_mean 0.000
_refine_ls_structure_factor_coef Fsqd
_refine_ls_weighting_details 'calc w=1/[\s^2^(Fo^2^)+(0.0123P)^2^+13.6731P] where P=(Fo^2^+2Fc^2^)/3'
_refine_ls_weighting_scheme calc
_refine_ls_wR_factor_gt 0.1236
_refine_ls_wR_factor_ref 0.1309
_reflns_number_gt 7532
_reflns_number_total 9362
_reflns_threshold_expression >2sigma(I)
_cod_data_source_file ICA-2013-397-10-20-3.cif
_cod_data_source_block 6
_cod_original_cell_volume 2204.62(17)
_cod_original_sg_symbol_H-M P-1
_cod_database_code 1513014

loop_
_symmetry_equiv_pos_as_xyz
'x, y, z'
'-x, -y, -z'

loop_
_atom_site_label
_atom_site_type_symbol
_atom_site_fract_x
_atom_site_fract_y
_atom_site_fract_z
_atom_site_U_iso_or_equiv
_atom_site_adp_type
_atom_site_occupancy
_atom_site_symmetry_multiplicity
_atom_site_calc_flag
_atom_site_refinement_flags
Ru1 Ru 0.11527(3) 0.13651(3) 0.25317(2) 0.01068(9) Uani 1 1 d .
N1 N 0.1249(3) 0.2574(3) 0.1392(2) 0.0159(7) Uani 1 1 d .
O1 O -0.3523(3) 0.5440(3) 0.4598(2) 0.0273(8) Uani 1 1 d .
O2 O -0.2460(3) 0.3557(3) 0.5173(2) 0.0231(7) Uani 1 1 d .
O3 O 0.2527(2) 0.0230(2) 0.16447(16) 0.0107(5) Uani 1 1 d .
O4 O 0.1035(3) -0.0381(3) 0.4174(2) 0.0239(7) Uani 1 1 d .
O5 O 0.4000(4) 0.7780(3) 0.1986(2) 0.0371(9) Uani 1 1 d .
H5A H 0.3644 0.8486 0.1790 0.056 Uiso 1 1 calc R
P1 P 0.27678(10) 0.16112(9) 0.29066(6) 0.0115(2) Uani 1 1 d .
P2 P -0.05694(10) 0.11371(9) 0.22713(6) 0.0114(2) Uani 1 1 d .
C1 C 0.4007(4) 0.0256(4) 0.3330(2) 0.0122(8) Uani 1 1 d .
C2 C 0.4234(4) -0.0803(4) 0.3150(3) 0.0165(8) Uani 1 1 d .
H2 H 0.3718 -0.0832 0.2850 0.020 Uiso 1 1 calc R
C3 C 0.5242(4) -0.1825(4) 0.3423(3) 0.0193(9) Uani 1 1 d .
H3 H 0.5401 -0.2536 0.3301 0.023 Uiso 1 1 calc R
C4 C 0.6007(4) -0.1779(4) 0.3878(3) 0.0179(9) Uani 1 1 d .
H4 H 0.6668 -0.2462 0.4068 0.022 Uiso 1 1 calc R
C5 C 0.5787(4) -0.0718(4) 0.4050(3) 0.0182(9) Uani 1 1 d .
H5 H 0.6311 -0.0687 0.4345 0.022 Uiso 1 1 calc R
C6 C 0.4786(4) 0.0298(4) 0.3784(3) 0.0162(8) Uani 1 1 d .
H6 H 0.4631 0.1007 0.3906 0.019 Uiso 1 1 calc R
C7 C 0.3706(4) 0.2337(4) 0.2050(3) 0.0153(8) Uani 1 1 d .
C8 C 0.4940(4) 0.1669(4) 0.1712(3) 0.0200(9) Uani 1 1 d .
H8 H 0.5292 0.0864 0.1942 0.024 Uiso 1 1 calc R
C9 C 0.5652(5) 0.2187(5) 0.1037(3) 0.0259(10) Uani 1 1 d .
H9 H 0.6467 0.1728 0.0811 0.031 Uiso 1 1 calc R
C10 C 0.5145(5) 0.3391(5) 0.0702(3) 0.0309(12) Uani 1 1 d .
H10 H 0.5626 0.3743 0.0258 0.037 Uiso 1 1 calc R
C11 C 0.3918(5) 0.4069(5) 0.1029(3) 0.0293(11) Uani 1 1 d .
H11 H 0.3581 0.4878 0.0807 0.035 Uiso 1 1 calc R
C12 C 0.3191(4) 0.3546(4) 0.1686(3) 0.0228(10) Uani 1 1 d .
H12 H 0.2358 0.4000 0.1886 0.027 Uiso 1 1 calc R
C13 C 0.2186(4) 0.2413(4) 0.3757(3) 0.0162(8) Uani 1 1 d .
C14 C 0.1648(4) 0.1872(4) 0.4531(3) 0.0195(9) Uani 1 1 d .
H14 H 0.1625 0.1139 0.4590 0.023 Uiso 1 1 calc R
C15 C 0.1148(4) 0.2407(4) 0.5215(3) 0.0235(10) Uani 1 1 d .
H15 H 0.0801 0.2032 0.5727 0.028 Uiso 1 1 calc R
C16 C 0.1171(4) 0.3503(4) 0.5129(3) 0.0257(10) Uani 1 1 d .
H16 H 0.0832 0.3871 0.5582 0.031 Uiso 1 1 calc R
C17 C 0.1700(5) 0.4048(4) 0.4368(3) 0.0268(11) Uani 1 1 d .
H17 H 0.1714 0.4783 0.4310 0.032 Uiso 1 1 calc R
C18 C 0.2209(4) 0.3506(4) 0.3689(3) 0.0210(9) Uani 1 1 d .
H18 H 0.2571 0.3879 0.3182 0.025 Uiso 1 1 calc R
C19 C -0.2092(4) 0.1676(4) 0.2976(2) 0.0128(8) Uani 1 1 d .
C20 C -0.2118(4) 0.1288(4) 0.3839(3) 0.0170(9) Uani 1 1 d .
H20 H -0.1385 0.0735 0.4039 0.020 Uiso 1 1 calc R
C21 C -0.3229(4) 0.1718(4) 0.4408(3) 0.0207(9) Uani 1 1 d .
H21 H -0.3236 0.1438 0.4982 0.025 Uiso 1 1 calc R
C22 C -0.4324(4) 0.2561(4) 0.4120(3) 0.0209(9) Uani 1 1 d .
H22 H -0.5052 0.2882 0.4496 0.025 Uiso 1 1 calc R
C23 C -0.4316(4) 0.2917(4) 0.3262(3) 0.0223(10) Uani 1 1 d .
H23 H -0.5057 0.3455 0.3066 0.027 Uiso 1 1 calc R
C24 C -0.3216(4) 0.2481(4) 0.2690(3) 0.0190(9) Uani 1 1 d .
H24 H -0.3228 0.2724 0.2117 0.023 Uiso 1 1 calc R
C25 C -0.0878(4) 0.1907(4) 0.1213(2) 0.0139(8) Uani 1 1 d .
C26 C -0.1459(4) 0.3149(4) 0.1019(3) 0.0152(8) Uani 1 1 d .
H26 H -0.1760 0.3565 0.1444 0.018 Uiso 1 1 calc R
C27 C -0.1583(4) 0.3757(4) 0.0196(3) 0.0191(9) Uani 1 1 d .
H27 H -0.1975 0.4577 0.0074 0.023 Uiso 1 1 calc R
C28 C -0.1129(5) 0.3151(4) -0.0441(3) 0.0257(10) Uani 1 1 d .
H28 H -0.1224 0.3562 -0.0989 0.031 Uiso 1 1 calc R
C29 C -0.0532(5) 0.1928(4) -0.0264(3) 0.0279(11) Uani 1 1 d .
H29 H -0.0214 0.1521 -0.0694 0.033 Uiso 1 1 calc R
C30 C -0.0410(4) 0.1312(4) 0.0559(3) 0.0204(9) Uani 1 1 d .
H30 H -0.0010 0.0493 0.0674 0.024 Uiso 1 1 calc R
C31 C -0.0369(4) -0.0384(4) 0.2356(2) 0.0143(8) Uani 1 1 d .
C32 C -0.1390(4) -0.0634(4) 0.2334(3) 0.0190(9) Uani 1 1 d .
H32 H -0.2166 -0.0022 0.2255 0.023 Uiso 1 1 calc R
C33 C -0.1238(5) -0.1801(4) 0.2433(3) 0.0234(10) Uani 1 1 d .
H33 H -0.1913 -0.1965 0.2416 0.028 Uiso 1 1 calc R
C34 C -0.0088(5) -0.2715(4) 0.2556(3) 0.0231(10) Uani 1 1 d .
H34 H 0.0005 -0.3492 0.2627 0.028 Uiso 1 1 calc R
C35 C 0.0918(5) -0.2477(4) 0.2574(3) 0.0233(10) Uani 1 1 d .
H35 H 0.1690 -0.3094 0.2656 0.028 Uiso 1 1 calc R
C36 C 0.0785(4) -0.1309(4) 0.2469(3) 0.0189(9) Uani 1 1 d .
H36 H 0.1471 -0.1153 0.2476 0.023 Uiso 1 1 calc R
C37 C 0.2634(4) 0.0857(4) 0.0864(3) 0.0173(9) Uani 1 1 d .
C38 C 0.3381(5) 0.0323(4) 0.0178(3) 0.0244(10) Uani 1 1 d .
H38 H 0.3800 -0.0494 0.0275 0.029 Uiso 1 1 calc R
C39 C 0.3502(5) 0.0987(5) -0.0630(3) 0.0285(11) Uani 1 1 d .
H39 H 0.4003 0.0612 -0.1070 0.034 Uiso 1 1 calc R
C40 C 0.2880(5) 0.2215(4) -0.0796(3) 0.0256(10) Uani 1 1 d .
H40 H 0.2966 0.2655 -0.1344 0.031 Uiso 1 1 calc R
C41 C 0.2139(4) 0.2772(4) -0.0148(3) 0.0199(9) Uani 1 1 d .
H41 H 0.1722 0.3590 -0.0257 0.024 Uiso 1 1 calc R
C42 C 0.2012(4) 0.2103(4) 0.0681(3) 0.0170(9) Uani 1 1 d .
C43 C 0.0566(4) 0.3668(4) 0.1403(3) 0.0141(8) Uani 1 1 d .
H43 H 0.0567 0.4266 0.0923 0.017 Uiso 1 1 calc R
C44 C -0.0204(4) 0.3914(4) 0.2204(3) 0.0151(8) Uani 1 1 d .
C45 C -0.0111(4) 0.2905(4) 0.2892(3) 0.0161(8) Uani 1 1 d .
C46 C -0.0891(4) 0.3135(4) 0.3660(3) 0.0138(8) Uani 1 1 d .
H46 H -0.0836 0.2515 0.4129 0.017 Uiso 1 1 calc R
C47 C -0.1752(4) 0.4277(4) 0.3741(3) 0.0162(8) Uani 1 1 d .
C48 C -0.1815(4) 0.5244(4) 0.3059(3) 0.0189(9) Uani 1 1 d .
H48 H -0.2379 0.6001 0.3121 0.023 Uiso 1 1 calc R
C49 C -0.1036(4) 0.5065(4) 0.2295(3) 0.0177(9) Uani 1 1 d .
H49 H -0.1062 0.5703 0.1843 0.021 Uiso 1 1 calc R
C50 C -0.2678(4) 0.4516(4) 0.4532(3) 0.0193(9) Uani 1 1 d .
C51 C -0.3394(5) 0.3699(5) 0.5943(3) 0.0285(11) Uani 1 1 d .
H51B H -0.3402 0.4312 0.6151 0.043 Uiso 1 1 calc R
H51C H -0.3178 0.2970 0.6355 0.043 Uiso 1 1 calc R
H51A H -0.4216 0.3908 0.5830 0.043 Uiso 1 1 calc R
C52 C 0.1074(4) 0.0277(4) 0.3560(3) 0.0167(9) Uani 1 1 d .
C53 C 0.5154(7) 0.5847(5) 0.1756(4) 0.0517(18) Uani 1 1 d .
H53A H 0.5781 0.5855 0.1996 0.078 Uiso 1 1 calc R
H53B H 0.5565 0.5394 0.1329 0.078 Uiso 1 1 calc R
H53C H 0.4616 0.5498 0.2186 0.078 Uiso 1 1 calc R
C54 C 0.4346(5) 0.7129(5) 0.1363(3) 0.0322(12) Uani 1 1 d .
H54A H 0.4835 0.7442 0.0856 0.039 Uiso 1 1 calc R
H54B H 0.3600 0.7158 0.1225 0.039 Uiso 1 1 calc R

loop_
_atom_site_aniso_label
_atom_site_aniso_U_11
_atom_site_aniso_U_22
_atom_site_aniso_U_33
_atom_site_aniso_U_23
_atom_site_aniso_U_13
_atom_site_aniso_U_12
Ru1 0.01014(15) 0.00830(16) 0.01132(16) -0.00001(11) -0.00350(11) -0.00197(12)
N1 0.0151(17) 0.0165(18) 0.0187(18) -0.0011(14) -0.0047(14) -0.0092(15)
O1 0.0250(18) 0.0195(17) 0.0256(18) -0.0060(14) 0.0030(14) -0.0020(15)
O2 0.0234(17) 0.0199(17) 0.0184(16) -0.0030(13) -0.0006(13) -0.0045(14)
O3 0.0098(13) 0.0083(13) 0.0087(13) -0.0016(10) -0.0023(10) 0.0014(11)
O4 0.0229(17) 0.0179(16) 0.0271(19) 0.0021(14) -0.0110(14) -0.0050(14)
O5 0.049(2) 0.026(2) 0.028(2) -0.0056(16) -0.0102(17) -0.0060(18)
P1 0.0109(5) 0.0090(5) 0.0136(5) -0.0009(4) -0.0038(4) -0.0029(4)
P2 0.0116(5) 0.0106(5) 0.0110(5) -0.0023(4) -0.0019(4) -0.0037(4)
C1 0.0092(18) 0.014(2) 0.0088(18) 0.0007(15) -0.0003(14) -0.0028(16)
C2 0.016(2) 0.016(2) 0.016(2) -0.0035(17) -0.0011(16) -0.0060(17)
C3 0.015(2) 0.011(2) 0.026(2) -0.0024(17) -0.0022(17) -0.0012(17)
C4 0.0114(19) 0.017(2) 0.016(2) 0.0017(17) -0.0020(16) -0.0009(17)
C5 0.014(2) 0.024(2) 0.013(2) -0.0019(17) -0.0034(16) -0.0052(18)
C6 0.017(2) 0.013(2) 0.016(2) -0.0017(16) -0.0036(16) -0.0045(17)
C7 0.018(2) 0.016(2) 0.016(2) 0.0004(16) -0.0076(16) -0.0104(18)
C8 0.024(2) 0.022(2) 0.015(2) -0.0019(18) -0.0031(17) -0.0110(19)
C9 0.028(3) 0.038(3) 0.015(2) -0.003(2) -0.0012(18) -0.018(2)
C10 0.039(3) 0.044(3) 0.018(2) 0.009(2) -0.009(2) -0.032(3)
C11 0.036(3) 0.026(3) 0.031(3) 0.013(2) -0.019(2) -0.021(2)
C12 0.023(2) 0.021(2) 0.028(2) 0.0043(19) -0.0158(19) -0.011(2)
C13 0.0125(19) 0.013(2) 0.023(2) -0.0061(17) -0.0087(17) 0.0004(17)
C14 0.024(2) 0.019(2) 0.015(2) -0.0025(17) -0.0073(17) -0.0071(19)
C15 0.022(2) 0.025(2) 0.018(2) -0.0051(19) -0.0075(18) -0.001(2)
C16 0.019(2) 0.029(3) 0.028(3) -0.019(2) -0.0057(19) 0.001(2)
C17 0.025(2) 0.019(2) 0.041(3) -0.016(2) -0.008(2) -0.004(2)
C18 0.016(2) 0.019(2) 0.029(2) -0.0080(19) -0.0027(18) -0.0060(18)
C19 0.0131(19) 0.014(2) 0.0124(19) -0.0036(16) 0.0000(15) -0.0068(16)
C20 0.015(2) 0.019(2) 0.015(2) -0.0016(17) -0.0025(16) -0.0051(17)
C21 0.020(2) 0.025(2) 0.015(2) -0.0045(18) 0.0017(17) -0.0098(19)
C22 0.017(2) 0.019(2) 0.023(2) -0.0072(18) 0.0060(17) -0.0074(18)
C23 0.011(2) 0.019(2) 0.025(2) 0.0005(19) -0.0022(17) -0.0001(18)
C24 0.015(2) 0.023(2) 0.017(2) -0.0015(18) -0.0034(17) -0.0078(18)
C25 0.0130(19) 0.018(2) 0.0107(19) -0.0020(16) -0.0025(15) -0.0069(17)
C26 0.015(2) 0.018(2) 0.014(2) -0.0034(16) -0.0022(16) -0.0071(17)
C27 0.020(2) 0.016(2) 0.020(2) -0.0003(17) -0.0059(17) -0.0068(18)
C28 0.035(3) 0.026(3) 0.014(2) 0.0013(19) -0.0071(19) -0.012(2)
C29 0.043(3) 0.024(3) 0.014(2) -0.0059(19) -0.002(2) -0.011(2)
C30 0.026(2) 0.017(2) 0.015(2) -0.0034(17) -0.0003(18) -0.0076(19)
C31 0.021(2) 0.014(2) 0.0085(19) -0.0017(15) 0.0008(16) -0.0094(17)
C32 0.017(2) 0.022(2) 0.020(2) -0.0068(18) 0.0005(17) -0.0105(19)
C33 0.031(3) 0.030(3) 0.019(2) -0.0083(19) 0.0034(19) -0.023(2)
C34 0.039(3) 0.018(2) 0.015(2) -0.0045(18) 0.0014(19) -0.017(2)
C35 0.030(3) 0.015(2) 0.022(2) -0.0028(18) -0.0067(19) -0.006(2)
C36 0.022(2) 0.017(2) 0.020(2) -0.0053(17) -0.0015(17) -0.0092(18)
C37 0.013(2) 0.019(2) 0.019(2) -0.0031(17) -0.0036(16) -0.0059(17)
C38 0.025(2) 0.020(2) 0.021(2) -0.0064(19) -0.0021(19) -0.003(2)
C39 0.027(3) 0.031(3) 0.020(2) -0.011(2) 0.0017(19) -0.005(2)
C40 0.028(3) 0.029(3) 0.013(2) -0.0023(19) -0.0005(18) -0.008(2)
C41 0.021(2) 0.016(2) 0.018(2) -0.0003(17) -0.0044(18) -0.0054(18)
C42 0.015(2) 0.018(2) 0.019(2) -0.0031(17) -0.0057(17) -0.0061(18)
C43 0.016(2) 0.011(2) 0.016(2) 0.0013(16) -0.0065(16) -0.0062(17)
C44 0.015(2) 0.013(2) 0.017(2) -0.0018(16) -0.0059(16) -0.0047(17)
C45 0.016(2) 0.016(2) 0.020(2) -0.0047(17) -0.0056(17) -0.0079(17)
C46 0.0132(19) 0.012(2) 0.015(2) -0.0006(16) -0.0048(15) -0.0030(16)
C47 0.016(2) 0.016(2) 0.016(2) -0.0030(17) -0.0035(16) -0.0059(17)
C48 0.018(2) 0.013(2) 0.022(2) -0.0032(17) -0.0065(18) -0.0020(18)
C49 0.020(2) 0.011(2) 0.020(2) 0.0014(17) -0.0089(17) -0.0044(18)
C50 0.022(2) 0.018(2) 0.018(2) -0.0038(18) -0.0031(18) -0.009(2)
C51 0.029(3) 0.031(3) 0.020(2) -0.003(2) 0.005(2) -0.015(2)
C52 0.0092(19) 0.024(2) 0.018(2) -0.011(2) -0.0022(16) -0.0039(18)
C53 0.074(5) 0.014(3) 0.044(4) -0.001(2) 0.001(3) -0.008(3)
C54 0.040(3) 0.027(3) 0.027(3) -0.011(2) -0.008(2) -0.007(2)

loop_
_atom_type_symbol
_atom_type_description
_atom_type_scat_dispersion_real
_atom_type_scat_dispersion_imag
_atom_type_scat_source
C C 0.0033 0.0016 'International Tables Vol C Tables 4.2.6.8 and 6.1.1.4'
H H 0.0000 0.0000 'International Tables Vol C Tables 4.2.6.8 and 6.1.1.4'
N N 0.0061 0.0033 'International Tables Vol C Tables 4.2.6.8 and 6.1.1.4'
O O 0.0106 0.0060 'International Tables Vol C Tables 4.2.6.8 and 6.1.1.4'
P P 0.1023 0.0942 'International Tables Vol C Tables 4.2.6.8 and 6.1.1.4'
Ru Ru -1.2594 0.8363 'International Tables Vol C Tables 4.2.6.8 and 6.1.1.4'

loop_
_geom_angle_atom_site_label_1
_geom_angle_atom_site_label_2
_geom_angle_atom_site_label_3
_geom_angle
C52 Ru1 C45 100.28(17)
C52 Ru1 N1 179.63(16)
C45 Ru1 N1 79.70(16)
C52 Ru1 O3 103.25(14)
C45 Ru1 O3 156.46(14)
N1 Ru1 O3 76.78(12)
C52 Ru1 P1 87.82(12)
C45 Ru1 P1 88.69(11)
N1 Ru1 P1 91.80(10)
O3 Ru1 P1 93.01(7)
C52 Ru1 P2 88.90(12)
C45 Ru1 P2 88.37(11)
N1 Ru1 P2 91.47(10)
O3 Ru1 P2 91.23(7)
P1 Ru1 P2 175.14(4)
C43 N1 C42 126.8(4)
C43 N1 Ru1 116.5(3)
C42 N1 Ru1 116.7(3)
C50 O2 C51 115.3(4)
C37 O3 Ru1 111.3(2)
C54 O5 H5A 109.5
C1 P1 C7 101.41(18)
C1 P1 C13 101.43(18)
C7 P1 C13 106.90(19)
C1 P1 Ru1 115.99(14)
C7 P1 Ru1 115.85(13)
C13 P1 Ru1 113.57(13)
C25 P2 C31 104.77(19)
C25 P2 C19 105.57(19)
C31 P2 C19 101.95(18)
C25 P2 Ru1 111.55(13)
C31 P2 Ru1 115.87(14)
C19 P2 Ru1 115.90(13)
C2 C1 C6 120.0(4)
C2 C1 P1 119.8(3)
C6 C1 P1 120.1(3)
C1 C2 C3 119.8(4)
C1 C2 H2 120.1
C3 C2 H2 120.1
C4 C3 C2 119.9(4)
C4 C3 H3 120.0
C2 C3 H3 120.0
C5 C4 C3 120.3(4)
C5 C4 H4 119.9
C3 C4 H4 119.9
C4 C5 C6 120.0(4)
C4 C5 H5 120.0
C6 C5 H5 120.0
C5 C6 C1 120.0(4)
C5 C6 H6 120.0
C1 C6 H6 120.0
C8 C7 C12 118.4(4)
C8 C7 P1 119.9(3)
C12 C7 P1 121.6(3)
C9 C8 C7 121.0(4)
C9 C8 H8 119.5
C7 C8 H8 119.5
C10 C9 C8 119.9(5)
C10 C9 H9 120.1
C8 C9 H9 120.1
C9 C10 C11 119.9(4)
C9 C10 H10 120.1
C11 C10 H10 120.1
C10 C11 C12 120.3(5)
C10 C11 H11 119.8
C12 C11 H11 119.8
C11 C12 C7 120.4(5)
C11 C12 H12 119.8
C7 C12 H12 119.8
C18 C13 C14 118.0(4)
C18 C13 P1 125.9(4)
C14 C13 P1 116.1(3)
C15 C14 C13 121.3(4)
C15 C14 H14 119.3
C13 C14 H14 119.3
C16 C15 C14 119.6(4)
C16 C15 H15 120.2
C14 C15 H15 120.2
C17 C16 C15 119.7(4)
C17 C16 H16 120.2
C15 C16 H16 120.2
C16 C17 C18 120.6(4)
C16 C17 H17 119.7
C18 C17 H17 119.7
C17 C18 C13 120.8(4)
C17 C18 H18 119.6
C13 C18 H18 119.6
C20 C19 C24 118.6(4)
C20 C19 P2 118.1(3)
C24 C19 P2 123.3(3)
C19 C20 C21 120.8(4)
C19 C20 H20 119.6
C21 C20 H20 119.6
C22 C21 C20 120.3(4)
C22 C21 H21 119.9
C20 C21 H21 119.9
C23 C22 C21 119.1(4)
C23 C22 H22 120.5
C21 C22 H22 120.5
C22 C23 C24 121.0(4)
C22 C23 H23 119.5
C24 C23 H23 119.5
C23 C24 C19 120.1(4)
C23 C24 H24 119.9
C19 C24 H24 119.9
C30 C25 C26 118.4(4)
C30 C25 P2 121.5(3)
C26 C25 P2 119.6(3)
C27 C26 C25 120.3(4)
C27 C26 H26 119.9
C25 C26 H26 119.9
C28 C27 C26 120.4(4)
C28 C27 H27 119.8
C26 C27 H27 119.8
C27 C28 C29 120.0(4)
C27 C28 H28 120.0
C29 C28 H28 120.0
C28 C29 C30 119.9(4)
C28 C29 H29 120.0
C30 C29 H29 120.0
C29 C30 C25 120.9(4)
C29 C30 H30 119.5
C25 C30 H30 119.5
C36 C31 C32 119.1(4)
C36 C31 P2 120.4(3)
C32 C31 P2 120.5(3)
C33 C32 C31 119.9(4)
C33 C32 H32 120.1
C31 C32 H32 120.1
C34 C33 C32 120.4(4)
C34 C33 H33 119.8
C32 C33 H33 119.8
C35 C34 C33 120.1(4)
C35 C34 H34 120.0
C33 C34 H34 120.0
C34 C35 C36 120.3(4)
C34 C35 H35 119.8
C36 C35 H35 119.8
C31 C36 C35 120.2(4)
C31 C36 H36 119.9
C35 C36 H36 119.9
O3 C37 C38 121.9(4)
O3 C37 C42 121.2(4)
C38 C37 C42 116.9(4)
C39 C38 C37 121.4(4)
C39 C38 H38 119.3
C37 C38 H38 119.3
C38 C39 C40 120.7(4)
C38 C39 H39 119.6
C40 C39 H39 119.6
C41 C40 C39 119.8(4)
C41 C40 H40 120.1
C39 C40 H40 120.1
C40 C41 C42 119.9(4)
C40 C41 H41 120.0
C42 C41 H41 120.0
C41 C42 C37 121.2(4)
C41 C42 N1 125.0(4)
C37 C42 N1 113.8(4)
N1 C43 C44 116.1(4)
N1 C43 H43 122.0
C44 C43 H43 122.0
C49 C44 C45 122.0(4)
C49 C44 C43 121.9(4)
C45 C44 C43 116.0(4)
C46 C45 C44 116.2(4)
C46 C45 Ru1 132.1(3)
C44 C45 Ru1 111.7(3)
C45 C46 C47 121.7(4)
C45 C46 H46 119.2
C47 C46 H46 119.2
C46 C47 C48 120.7(4)
C46 C47 C50 122.1(4)
C48 C47 C50 117.0(4)
C49 C48 C47 119.6(4)
C49 C48 H48 120.2
C47 C48 H48 120.2
C48 C49 C44 119.7(4)
C48 C49 H49 120.1
C44 C49 H49 120.1
O1 C50 O2 123.1(4)
O1 C50 C47 124.4(4)
O2 C50 C47 112.4(4)
O2 C51 H51B 109.5
O2 C51 H51C 109.5
H51B C51 H51C 109.5
O2 C51 H51A 109.5
H51B C51 H51A 109.5
H51C C51 H51A 109.5
O4 C52 Ru1 179.4(5)
C54 C53 H53A 109.5
C54 C53 H53B 109.5
H53A C53 H53B 109.5
C54 C53 H53C 109.5
H53A C53 H53C 109.5
H53B C53 H53C 109.5
O5 C54 C53 105.2(4)
O5 C54 H54A 110.7
C53 C54 H54A 110.7
O5 C54 H54B 110.7
C53 C54 H54B 110.7
H54A C54 H54B 108.8

loop_
_geom_bond_atom_site_label_1
_geom_bond_atom_site_label_2
_geom_bond_distance
Ru1 C52 1.876(5)
Ru1 C45 2.049(4)
Ru1 N1 2.082(4)
Ru1 O3 2.228(3)
Ru1 P1 2.3722(11)
Ru1 P2 2.3808(11)
N1 C43 1.287(5)
N1 C42 1.416(6)
O1 C50 1.190(5)
O2 C50 1.351(5)
O2 C51 1.454(5)
O3 C37 1.325(5)
O4 C52 1.124(5)
O5 C54 1.419(6)
O5 H5A 0.8200
P1 C1 1.825(4)
P1 C7 1.833(4)
P1 C13 1.839(4)
P2 C25 1.823(4)
P2 C31 1.832(4)
P2 C19 1.835(4)
C1 C2 1.386(6)
C1 C6 1.402(6)
C2 C3 1.398(6)
C2 H2 0.9300
C3 C4 1.392(6)
C3 H3 0.9300
C4 C5 1.386(6)
C4 H4 0.9300
C5 C6 1.387(6)
C5 H5 0.9300
C6 H6 0.9300
C7 C8 1.395(6)
C7 C12 1.403(6)
C8 C9 1.389(6)
C8 H8 0.9300
C9 C10 1.387(7)
C9 H9 0.9300
C10 C11 1.388(8)
C10 H10 0.9300
C11 C12 1.389(7)
C11 H11 0.9300
C12 H12 0.9300
C13 C18 1.390(6)
C13 C14 1.398(6)
C14 C15 1.390(6)
C14 H14 0.9300
C15 C16 1.387(7)
C15 H15 0.9300
C16 C17 1.382(7)
C16 H16 0.9300
C17 C18 1.387(6)
C17 H17 0.9300
C18 H18 0.9300
C19 C20 1.394(6)
C19 C24 1.401(6)
C20 C21 1.395(6)
C20 H20 0.9300
C21 C22 1.388(7)
C21 H21 0.9300
C22 C23 1.388(6)
C22 H22 0.9300
C23 C24 1.392(6)
C23 H23 0.9300
C24 H24 0.9300
C25 C30 1.394(6)
C25 C26 1.408(6)
C26 C27 1.391(6)
C26 H26 0.9300
C27 C28 1.381(6)
C27 H27 0.9300
C28 C29 1.388(7)
C28 H28 0.9300
C29 C30 1.392(6)
C29 H29 0.9300
C30 H30 0.9300
C31 C36 1.389(6)
C31 C32 1.404(6)
C32 C33 1.395(6)
C32 H32 0.9300
C33 C34 1.383(7)
C33 H33 0.9300
C34 C35 1.375(7)
C34 H34 0.9300
C35 C36 1.401(6)
C35 H35 0.9300
C36 H36 0.9300
C37 C38 1.413(6)
C37 C42 1.415(6)
C38 C39 1.380(7)
C38 H38 0.9300
C39 C40 1.396(7)
C39 H39 0.9300
C40 C41 1.376(6)
C40 H40 0.9300
C41 C42 1.409(6)
C41 H41 0.9300
C43 C44 1.447(6)
C43 H43 0.9300
C44 C49 1.405(6)
C44 C45 1.439(6)
C45 C46 1.400(6)
C46 C47 1.401(6)
C46 H46 0.9300
C47 C48 1.402(6)
C47 C50 1.491(6)
C48 C49 1.381(6)
C48 H48 0.9300
C49 H49 0.9300
C51 H51B 0.9600
C51 H51C 0.9600
C51 H51A 0.9600
C53 C54 1.547(7)
C53 H53A 0.9600
C53 H53B 0.9600
C53 H53C 0.9600
C54 H54A 0.9700
C54 H54B 0.9700
